data_4330758
loop_
_publ_author_name
'Michael P. Marshak'
'Matthew B. Chambers'
'Daniel G. Nocera'

_publ_section_title
;
 Cobalt in a Bis-\b-diketiminate Environment
;
_journal_name_full 'Inorganic Chemistry'
_journal_page_first 11190
_journal_page_last 11197
_journal_paper_doi 10.1021/ic301970w
_journal_volume 51
_journal_year 2012
_chemical_formula_moiety 'C26 H34 Co N4'
_chemical_formula_sum 'C26 H34 Co N4'
_chemical_formula_weight 461.50
_chemical_name_common (MesNacNac)2Co
_chemical_name_systematic
; 
 ? 
;
_space_group_IT_number 2
_symmetry_cell_setting triclinic
_symmetry_space_group_name_Hall '-P 1'
_symmetry_space_group_name_H-M 'P -1'
_atom_sites_solution_hydrogens geom
_atom_sites_solution_primary direct
_atom_sites_solution_secondary difmap
_audit_creation_method SHELXL-97
_cell_angle_alpha 87.0590(10)
_cell_angle_beta 73.0040(10)
_cell_angle_gamma 89.5210(10)
_cell_formula_units_Z 2
_cell_length_a 9.0455(8)
_cell_length_b 11.5983(10)
_cell_length_c 11.9082(10)
_cell_measurement_reflns_used 9987
_cell_measurement_temperature 100(2)
_cell_measurement_theta_max 29.61
_cell_measurement_theta_min 2.35
_cell_volume 1193.15(18)
_computing_cell_refinement 'Bruker SAINT'
_computing_data_collection 'Bruker APEX2'
_computing_data_reduction 'Bruker SAINT'
_computing_molecular_graphics 'Bruker SHELXTL'
_computing_publication_material 'Bruker SHELXTL'
_computing_structure_refinement 'SHELXL-97 (Sheldrick, 2008)'
_computing_structure_solution 'SHELXS-97 (Sheldrick, 2008)'
_diffrn_ambient_temperature 100(2)
_diffrn_detector_area_resol_mean 8.3
_diffrn_measured_fraction_theta_full 0.992
_diffrn_measured_fraction_theta_max 0.992
_diffrn_measurement_device_type 'Bruker APEX-II CCD'
_diffrn_measurement_method '\f and \w scans'
_diffrn_radiation_monochromator graphite
_diffrn_radiation_source 'fine-focus sealed tube'
_diffrn_radiation_type MoK\a
_diffrn_radiation_wavelength 0.71073
_diffrn_reflns_av_R_equivalents 0.0400
_diffrn_reflns_av_sigmaI/netI 0.0327
_diffrn_reflns_limit_h_max 12
_diffrn_reflns_limit_h_min -12
_diffrn_reflns_limit_k_max 16
_diffrn_reflns_limit_k_min -16
_diffrn_reflns_limit_l_max 16
_diffrn_reflns_limit_l_min -16
_diffrn_reflns_number 26851
_diffrn_reflns_theta_full 29.61
_diffrn_reflns_theta_max 29.61
_diffrn_reflns_theta_min 1.76
_exptl_absorpt_coefficient_mu 0.739
_exptl_absorpt_correction_T_max 0.9298
_exptl_absorpt_correction_T_min 0.5894
_exptl_absorpt_correction_type multi-scan
_exptl_absorpt_process_details 'SADABS (Sheldrick, 2009)'
_exptl_crystal_colour yellow
_exptl_crystal_density_diffrn 1.285
_exptl_crystal_description block
_exptl_crystal_F_000 490
_exptl_crystal_size_max 0.12
_exptl_crystal_size_mid 0.10
_exptl_crystal_size_min 0.08
_refine_diff_density_max 0.485
_refine_diff_density_min -0.641
_refine_diff_density_rms 0.065
_refine_ls_extinction_method none
_refine_ls_goodness_of_fit_ref 1.037
_refine_ls_hydrogen_treatment constr
_refine_ls_matrix_type full
_refine_ls_number_parameters 291
_refine_ls_number_reflns 6675
_refine_ls_number_restraints 0
_refine_ls_restrained_S_all 1.037
_refine_ls_R_factor_all 0.0423
_refine_ls_R_factor_gt 0.0335
_refine_ls_shift/su_max 0.030
_refine_ls_shift/su_mean 0.000
_refine_ls_structure_factor_coef Fsqd
_refine_ls_weighting_details 'calc w=1/[\s^2^(Fo^2^)+(0.0479P)^2^+0.5118P] where P=(Fo^2^+2Fc^2^)/3'
_refine_ls_weighting_scheme calc
_refine_ls_wR_factor_gt 0.0882
_refine_ls_wR_factor_ref 0.0939
_reflns_number_gt 5627
_reflns_number_total 6675
_reflns_threshold_expression >2sigma(I)
_cod_data_source_file ic301970w_si_002_1.cif
_cod_data_source_block NacNac2Co_1
_cod_database_code 4330758

loop_
_symmetry_equiv_pos_as_xyz
'x, y, z'
'-x, -y, -z'

loop_
_atom_site_label
_atom_site_type_symbol
_atom_site_fract_x
_atom_site_fract_y
_atom_site_fract_z
_atom_site_U_iso_or_equiv
_atom_site_adp_type
_atom_site_occupancy
_atom_site_symmetry_multiplicity
_atom_site_calc_flag
_atom_site_refinement_flags
Co1 Co 0.5000 1.0000 0.0000 0.01395(7) Uani 1 2 d S
N1 N 0.50970(14) 1.00803(10) 0.15364(10) 0.0167(2) Uani 1 1 d .
H1 H 0.5855 1.0514 0.1607 0.020 Uiso 1 1 calc R
N2 N 0.31802(14) 0.91516(10) 0.05466(10) 0.0168(2) Uani 1 1 d .
H2 H 0.2751 0.8987 -0.0001 0.020 Uiso 1 1 calc R
C1 C 0.46642(18) 0.97848(13) 0.36494(12) 0.0201(3) Uani 1 1 d .
H1A H 0.5636 0.9387 0.3611 0.030 Uiso 1 1 calc R
H1B H 0.3849 0.9477 0.4335 0.030 Uiso 1 1 calc R
H1C H 0.4796 1.0613 0.3719 0.030 Uiso 1 1 calc R
C2 C 0.42188(16) 0.95955(12) 0.25433(12) 0.0158(3) Uani 1 1 d .
C3 C 0.29157(16) 0.89226(12) 0.26060(12) 0.0174(3) Uani 1 1 d .
H3 H 0.2354 0.8571 0.3344 0.021 Uiso 1 1 calc R
C4 C 0.24098(16) 0.87477(11) 0.16262(12) 0.0157(3) Uani 1 1 d .
C5 C 0.09320(16) 0.81084(12) 0.17457(11) 0.0153(2) Uani 1 1 d .
C6 C -0.03810(17) 0.87401(12) 0.16925(12) 0.0170(3) Uani 1 1 d .
C7 C -0.03670(19) 1.00451(13) 0.16520(14) 0.0231(3) Uani 1 1 d .
H7A H 0.0171 1.0342 0.0852 0.035 Uiso 1 1 calc R
H7B H 0.0169 1.0311 0.2198 0.035 Uiso 1 1 calc R
H7C H -0.1432 1.0328 0.1879 0.035 Uiso 1 1 calc R
C8 C -0.17226(17) 0.81475(13) 0.16972(12) 0.0190(3) Uani 1 1 d .
H8 H -0.2609 0.8574 0.1658 0.023 Uiso 1 1 calc R
C9 C -0.17885(17) 0.69429(13) 0.17589(12) 0.0193(3) Uani 1 1 d .
C10 C -0.32200(19) 0.63178(15) 0.16956(14) 0.0265(3) Uani 1 1 d .
H10A H -0.4094 0.6852 0.1856 0.040 Uiso 1 1 calc R
H10B H -0.3454 0.5669 0.2281 0.040 Uiso 1 1 calc R
H10C H -0.3040 0.6028 0.0909 0.040 Uiso 1 1 calc R
C11 C -0.04872(18) 0.63387(12) 0.18416(12) 0.0195(3) Uani 1 1 d .
H11 H -0.0528 0.5519 0.1902 0.023 Uiso 1 1 calc R
C12 C 0.08790(17) 0.68954(12) 0.18387(12) 0.0172(3) Uani 1 1 d .
C13 C 0.22466(19) 0.61918(13) 0.19369(15) 0.0259(3) Uani 1 1 d .
H13A H 0.2292 0.6174 0.2750 0.039 Uiso 1 1 calc R
H13B H 0.3198 0.6541 0.1413 0.039 Uiso 1 1 calc R
H13C H 0.2139 0.5403 0.1712 0.039 Uiso 1 1 calc R
Co2 Co 0.0000 0.5000 0.5000 0.01392(7) Uani 1 2 d S
N3 N -0.06626(14) 0.64990(10) 0.47721(10) 0.0165(2) Uani 1 1 d .
H3A H -0.1311 0.6551 0.4347 0.020 Uiso 1 1 calc R
N4 N 0.13081(14) 0.55673(10) 0.57904(10) 0.0165(2) Uani 1 1 d .
H4 H 0.1882 0.5041 0.6016 0.020 Uiso 1 1 calc R
C14 C -0.11171(18) 0.85862(12) 0.48543(13) 0.0202(3) Uani 1 1 d .
H14A H -0.0353 0.9097 0.4304 0.030 Uiso 1 1 calc R
H14B H -0.1586 0.8983 0.5579 0.030 Uiso 1 1 calc R
H14C H -0.1922 0.8383 0.4497 0.030 Uiso 1 1 calc R
C15 C -0.03315(16) 0.75000(11) 0.51363(12) 0.0157(3) Uani 1 1 d .
C16 C 0.07332(16) 0.75841(12) 0.57830(12) 0.0166(3) Uani 1 1 d .
H16 H 0.0920 0.8320 0.6032 0.020 Uiso 1 1 calc R
C17 C 0.15248(16) 0.66371(12) 0.60738(11) 0.0150(2) Uani 1 1 d .
C18 C 0.27068(16) 0.67873(11) 0.67148(12) 0.0157(3) Uani 1 1 d .
C19 C 0.22485(18) 0.69063(12) 0.79358(12) 0.0188(3) Uani 1 1 d .
C20 C 0.05704(19) 0.69255(14) 0.86517(13) 0.0250(3) Uani 1 1 d .
H20A H 0.0247 0.6151 0.9000 0.037 Uiso 1 1 calc R
H20B H -0.0063 0.7171 0.8142 0.037 Uiso 1 1 calc R
H20C H 0.0437 0.7467 0.9278 0.037 Uiso 1 1 calc R
C21 C 0.3395(2) 0.69680(13) 0.85062(13) 0.0238(3) Uani 1 1 d .
H21 H 0.3095 0.7047 0.9332 0.029 Uiso 1 1 calc R
C22 C 0.4956(2) 0.69171(13) 0.79006(15) 0.0255(3) Uani 1 1 d .
C23 C 0.6170(2) 0.69788(17) 0.8541(2) 0.0404(5) Uani 1 1 d .
H23A H 0.6029 0.7685 0.8978 0.061 Uiso 1 1 calc R
H23B H 0.7201 0.6987 0.7970 0.061 Uiso 1 1 calc R
H23C H 0.6068 0.6305 0.9090 0.061 Uiso 1 1 calc R
C24 C 0.53839(18) 0.68059(13) 0.66904(14) 0.0232(3) Uani 1 1 d .
H24 H 0.6450 0.6769 0.6267 0.028 Uiso 1 1 calc R
C25 C 0.42775(17) 0.67465(12) 0.60833(13) 0.0188(3) Uani 1 1 d .
C26 C 0.47886(18) 0.66411(14) 0.47639(13) 0.0234(3) Uani 1 1 d .
H26A H 0.5881 0.6862 0.4448 0.035 Uiso 1 1 calc R
H26B H 0.4164 0.7152 0.4407 0.035 Uiso 1 1 calc R
H26C H 0.4651 0.5841 0.4583 0.035 Uiso 1 1 calc R

loop_
_atom_site_aniso_label
_atom_site_aniso_U_11
_atom_site_aniso_U_22
_atom_site_aniso_U_33
_atom_site_aniso_U_23
_atom_site_aniso_U_13
_atom_site_aniso_U_12
Co1 0.01594(13) 0.01628(12) 0.01048(12) 0.00056(9) -0.00537(9) -0.00118(9)
N1 0.0180(6) 0.0188(5) 0.0150(5) -0.0006(4) -0.0077(4) -0.0007(4)
N2 0.0189(6) 0.0195(5) 0.0134(5) 0.0000(4) -0.0072(4) -0.0016(4)
C1 0.0234(7) 0.0261(7) 0.0131(6) -0.0008(5) -0.0090(5) 0.0009(6)
C2 0.0190(7) 0.0180(6) 0.0124(6) -0.0008(5) -0.0076(5) 0.0034(5)
C3 0.0181(7) 0.0208(6) 0.0133(6) 0.0014(5) -0.0048(5) -0.0001(5)
C4 0.0165(6) 0.0153(6) 0.0161(6) 0.0000(5) -0.0059(5) 0.0017(5)
C5 0.0173(6) 0.0180(6) 0.0113(5) 0.0009(5) -0.0053(5) -0.0010(5)
C6 0.0199(7) 0.0171(6) 0.0148(6) -0.0005(5) -0.0064(5) 0.0010(5)
C7 0.0259(8) 0.0174(6) 0.0281(7) -0.0018(6) -0.0112(6) 0.0031(6)
C8 0.0181(7) 0.0232(7) 0.0171(6) -0.0012(5) -0.0074(5) 0.0024(5)
C9 0.0211(7) 0.0243(7) 0.0128(6) -0.0002(5) -0.0054(5) -0.0041(5)
C10 0.0260(8) 0.0327(8) 0.0236(7) 0.0001(6) -0.0115(6) -0.0086(6)
C11 0.0254(7) 0.0178(6) 0.0148(6) 0.0024(5) -0.0058(5) -0.0036(5)
C12 0.0190(7) 0.0183(6) 0.0134(6) 0.0017(5) -0.0038(5) 0.0005(5)
C13 0.0242(8) 0.0212(7) 0.0315(8) 0.0038(6) -0.0076(6) 0.0041(6)
Co2 0.01657(14) 0.01334(12) 0.01352(12) -0.00143(9) -0.00692(10) 0.00008(9)
N3 0.0183(6) 0.0174(5) 0.0159(5) -0.0016(4) -0.0083(4) 0.0005(4)
N4 0.0197(6) 0.0152(5) 0.0171(5) -0.0005(4) -0.0092(5) 0.0009(4)
C14 0.0232(7) 0.0175(6) 0.0224(7) -0.0011(5) -0.0106(6) 0.0025(5)
C15 0.0172(6) 0.0159(6) 0.0135(6) 0.0005(5) -0.0040(5) 0.0004(5)
C16 0.0195(7) 0.0148(6) 0.0168(6) -0.0019(5) -0.0072(5) -0.0006(5)
C17 0.0164(6) 0.0174(6) 0.0118(6) -0.0006(5) -0.0051(5) -0.0015(5)
C18 0.0200(7) 0.0137(6) 0.0156(6) -0.0009(5) -0.0088(5) 0.0004(5)
C19 0.0267(8) 0.0151(6) 0.0165(6) -0.0015(5) -0.0093(6) 0.0011(5)
C20 0.0300(8) 0.0267(7) 0.0162(6) -0.0023(6) -0.0034(6) 0.0002(6)
C21 0.0379(9) 0.0200(7) 0.0193(7) -0.0045(5) -0.0171(6) 0.0050(6)
C22 0.0340(9) 0.0186(7) 0.0335(8) -0.0050(6) -0.0244(7) 0.0047(6)
C23 0.0467(11) 0.0373(9) 0.0552(12) -0.0169(9) -0.0407(10) 0.0145(8)
C24 0.0208(7) 0.0214(7) 0.0307(8) -0.0019(6) -0.0128(6) 0.0012(5)
C25 0.0207(7) 0.0170(6) 0.0204(7) -0.0005(5) -0.0086(5) -0.0003(5)
C26 0.0215(7) 0.0277(7) 0.0196(7) 0.0001(6) -0.0041(6) 0.0005(6)

loop_
_atom_type_symbol
_atom_type_description
_atom_type_scat_dispersion_real
_atom_type_scat_dispersion_imag
_atom_type_scat_source
C C 0.0033 0.0016 'International Tables Vol C Tables 4.2.6.8 and 6.1.1.4'
H H 0.0000 0.0000 'International Tables Vol C Tables 4.2.6.8 and 6.1.1.4'
N N 0.0061 0.0033 'International Tables Vol C Tables 4.2.6.8 and 6.1.1.4'
Co Co 0.3494 0.9721 'International Tables Vol C Tables 4.2.6.8 and 6.1.1.4'

loop_
_geom_angle_atom_site_label_1
_geom_angle_atom_site_label_2
_geom_angle_atom_site_label_3
_geom_angle
_geom_angle_site_symmetry_1
_geom_angle_site_symmetry_3
N2 Co1 N2 180.0 . 2_675
N2 Co1 N1 90.00(5) . 2_675
N2 Co1 N1 90.00(5) 2_675 2_675
N2 Co1 N1 90.00(5) . .
N2 Co1 N1 90.00(5) 2_675 .
N1 Co1 N1 180.0 2_675 .
C2 N1 Co1 131.12(10) . .
C4 N2 Co1 131.11(10) . .
N1 C2 C3 122.30(12) . .
N1 C2 C1 117.99(13) . .
C3 C2 C1 119.70(12) . .
C4 C3 C2 122.59(13) . .
N2 C4 C3 122.59(13) . .
N2 C4 C5 116.34(12) . .
C3 C4 C5 121.06(12) . .
C12 C5 C6 120.26(13) . .
C12 C5 C4 120.78(12) . .
C6 C5 C4 118.85(12) . .
C8 C6 C5 119.23(13) . .
C8 C6 C7 119.85(13) . .
C5 C6 C7 120.91(13) . .
C9 C8 C6 121.45(13) . .
C11 C9 C8 118.17(13) . .
C11 C9 C10 121.15(14) . .
C8 C9 C10 120.65(14) . .
C9 C11 C12 122.30(13) . .
C11 C12 C5 118.54(13) . .
C11 C12 C13 119.75(13) . .
C5 C12 C13 121.71(13) . .
N4 Co2 N4 180.0 . 2_566
N4 Co2 N3 90.15(5) . 2_566
N4 Co2 N3 89.85(5) 2_566 2_566
N4 Co2 N3 89.85(5) . .
N4 Co2 N3 90.15(5) 2_566 .
N3 Co2 N3 180.0 2_566 .
C15 N3 Co2 131.57(10) . .
C17 N4 Co2 130.92(10) . .
N3 C15 C16 121.83(13) . .
N3 C15 C14 119.56(12) . .
C16 C15 C14 118.61(12) . .
C17 C16 C15 122.81(12) . .
N4 C17 C16 122.90(12) . .
N4 C17 C18 116.60(12) . .
C16 C17 C18 120.49(12) . .
C25 C18 C19 120.57(13) . .
C25 C18 C17 118.77(12) . .
C19 C18 C17 120.58(13) . .
C21 C19 C18 118.47(14) . .
C21 C19 C20 119.28(13) . .
C18 C19 C20 122.21(13) . .
C22 C21 C19 121.95(14) . .
C21 C22 C24 118.59(14) . .
C21 C22 C23 120.81(16) . .
C24 C22 C23 120.60(16) . .
C22 C24 C25 121.40(15) . .
C24 C25 C18 119.01(13) . .
C24 C25 C26 119.85(14) . .
C18 C25 C26 121.14(13) . .

loop_
_geom_bond_atom_site_label_1
_geom_bond_atom_site_label_2
_geom_bond_distance
_geom_bond_site_symmetry_2
Co1 N2 1.8538(12) .
Co1 N2 1.8539(12) 2_675
Co1 N1 1.8642(11) 2_675
Co1 N1 1.8642(11) .
N1 C2 1.3290(18) .
N2 C4 1.3333(18) .
C1 C2 1.5123(18) .
C2 C3 1.4007(19) .
C3 C4 1.3963(18) .
C4 C5 1.5005(19) .
C5 C12 1.4056(19) .
C5 C6 1.406(2) .
C6 C8 1.3981(19) .
C6 C7 1.512(2) .
C8 C9 1.396(2) .
C9 C11 1.390(2) .
C9 C10 1.512(2) .
C11 C12 1.398(2) .
C12 C13 1.506(2) .
Co2 N4 1.8565(11) .
Co2 N4 1.8565(11) 2_566
Co2 N3 1.8667(12) 2_566
Co2 N3 1.8667(12) .
N3 C15 1.3263(17) .
N4 C17 1.3332(17) .
C14 C15 1.5119(19) .
C15 C16 1.4047(19) .
C16 C17 1.3899(19) .
C17 C18 1.5000(18) .
C18 C25 1.402(2) .
C18 C19 1.4043(19) .
C19 C21 1.400(2) .
C19 C20 1.509(2) .
C21 C22 1.388(2) .
C22 C24 1.391(2) .
C22 C23 1.513(2) .
C24 C25 1.399(2) .
C25 C26 1.514(2) .
